data_2225535
loop_
_publ_author_name
'Dahmani, S.'
'Kandri Rodi, Y.'
'Capet, F.'
'Essassi, El Mokhtar'
'Ng, Seik Weng'

_publ_section_title
;
 1,3-Dibenzyl-6-bromo-1<i>H</i>-imidazo[4,5-<i>b</i>]pyridin-2(3<i>H</i>)-one
;
_journal_coeditor_code HG2651
_journal_issue 4
_journal_name_full 'Acta Crystallographica Section E'
_journal_page_first o754
_journal_paper_doi 10.1107/S1600536810007713
_journal_volume 66
_journal_year 2010
_chemical_formula_iupac 'C20 H16 Br N3 O'
_chemical_formula_moiety 'C20 H16 Br N3 O'
_chemical_formula_sum 'C20 H16 Br N3 O'
_chemical_formula_weight 394.27
_chemical_name_systematic
;
1,3-Dibenzyl-6-bromo-1<i>H</i>-imidazo[4,5-<i>b</i>]pyridin-2(3<i>H</i>)-one
;
_space_group_IT_number 14
_symmetry_cell_setting monoclinic
_symmetry_space_group_name_Hall '-P 2ybc'
_symmetry_space_group_name_H-M 'P 1 21/c 1'
_atom_sites_solution_hydrogens geom
_atom_sites_solution_primary direct
_atom_sites_solution_secondary difmap
_audit_creation_method SHELXL-97
_cell_angle_alpha 90.00
_cell_angle_beta 115.5710(10)
_cell_angle_gamma 90.00
_cell_formula_units_Z 4
_cell_length_a 9.16270(10)
_cell_length_b 25.5071(3)
_cell_length_c 8.06290(10)
_cell_measurement_reflns_used 9890
_cell_measurement_temperature 293(2)
_cell_measurement_theta_max 25.0
_cell_measurement_theta_min 2.5
_cell_volume 1699.84(4)
_computing_cell_refinement 'SAINT (Bruker, 2008)'
_computing_data_collection 'APEX2 (Bruker, 2008)'
_computing_data_reduction 'SAINT (Bruker, 2008)'
_computing_molecular_graphics 'X-SEED (Barbour, 2001)'
_computing_publication_material 'publCIF (Westrip, 2010)'
_computing_structure_refinement 'SHELXL97 (Sheldrick, 2008)'
_computing_structure_solution 'SHELXS97 (Sheldrick, 2008)'
_diffrn_ambient_temperature 293(2)
_diffrn_measured_fraction_theta_full 1.000
_diffrn_measured_fraction_theta_max 1.000
_diffrn_measurement_device_type 'Bruker X8 APEX2 diffractometer'
_diffrn_measurement_method '\f and \w scans'
_diffrn_radiation_monochromator graphite
_diffrn_radiation_source 'fine-focus sealed tube'
_diffrn_radiation_type MoK\a
_diffrn_radiation_wavelength 0.71073
_diffrn_reflns_av_R_equivalents 0.0360
_diffrn_reflns_av_sigmaI/netI 0.0206
_diffrn_reflns_limit_h_max 11
_diffrn_reflns_limit_h_min -11
_diffrn_reflns_limit_k_max 33
_diffrn_reflns_limit_k_min -33
_diffrn_reflns_limit_l_max 10
_diffrn_reflns_limit_l_min -9
_diffrn_reflns_number 38010
_diffrn_reflns_theta_full 27.50
_diffrn_reflns_theta_max 27.50
_diffrn_reflns_theta_min 1.60
_diffrn_standards_decay_% 0
_diffrn_standards_interval_count 0
_diffrn_standards_interval_time 0
_diffrn_standards_number 0
_exptl_absorpt_coefficient_mu 2.431
_exptl_absorpt_correction_T_max 0.7429
_exptl_absorpt_correction_T_min 0.4283
_exptl_absorpt_correction_type multi-scan
_exptl_absorpt_process_details '(SADABS; Sheldrick, 1996)'
_exptl_crystal_colour Colorless
_exptl_crystal_density_diffrn 1.541
_exptl_crystal_density_method 'not measured'
_exptl_crystal_description Prism
_exptl_crystal_F_000 800
_exptl_crystal_size_max 0.42
_exptl_crystal_size_mid 0.18
_exptl_crystal_size_min 0.13
_refine_diff_density_max 0.839
_refine_diff_density_min -0.899
_refine_ls_extinction_method none
_refine_ls_goodness_of_fit_ref 1.068
_refine_ls_hydrogen_treatment constr
_refine_ls_matrix_type full
_refine_ls_number_parameters 226
_refine_ls_number_reflns 3903
_refine_ls_number_restraints 0
_refine_ls_restrained_S_all 1.068
_refine_ls_R_factor_all 0.0620
_refine_ls_R_factor_gt 0.0408
_refine_ls_shift/su_max 0.001
_refine_ls_shift/su_mean 0.001
_refine_ls_structure_factor_coef Fsqd
_refine_ls_weighting_details 'calc w=1/[\s^2^(Fo^2^)+(0.0688P)^2^+1.1691P] where P=(Fo^2^+2Fc^2^)/3'
_refine_ls_weighting_scheme calc
_refine_ls_wR_factor_gt 0.1160
_refine_ls_wR_factor_ref 0.1380
_reflns_number_gt 2967
_reflns_number_total 3903
_reflns_threshold_expression I>2\s(I)
_cod_data_source_file hg2651.cif
_cod_data_source_block I
_cod_depositor_comments
;
The following automatic conversions were performed:
'_symmetry_cell_setting' value 'Monoclinic' changed to 'monoclinic'
according to '/home/saulius/struct/CIF-dictionaries/cif_core.dic'
dictionary named 'cif_core.dic' version 2.4.1 from
2010-06-29.

'_exptl_absorpt_correction_type' value 'Multi-scan' changed
to 'multi-scan' according to
'/home/saulius/struct/CIF-dictionaries/cif_core.dic' dictionary named
'cif_core.dic' version 2.4.1 from 2010-06-29.

Automatic conversion script
Id: cif_fix_enum 1527 2010-12-29 10:47:43Z saulius 
;
_cod_original_cell_volume 1699.84(3)
_cod_original_sg_symbol_H-M 'P 21/c'
_cod_database_code 2225535
_cod_database_fobs_code 2225535

loop_
_symmetry_equiv_pos_as_xyz
'x, y, z'
'-x, y+1/2, -z+1/2'
'-x, -y, -z'
'x, -y-1/2, z-1/2'

loop_
_atom_site_type_symbol
_atom_site_label
_atom_site_fract_x
_atom_site_fract_y
_atom_site_fract_z
_atom_site_U_iso_or_equiv
_atom_site_adp_type
_atom_site_calc_flag
_atom_site_refinement_flags
_atom_site_occupancy
_atom_site_disorder_assembly
_atom_site_disorder_group
Br Br1 0.75465(4) 0.225888(14) 0.48173(6) 0.07328(18) Uani d . 1 . .
O O1 0.2072(3) 0.45942(8) 0.3332(3) 0.0570(5) Uani d . 1 . .
N N1 0.3210(3) 0.28134(9) 0.4493(3) 0.0480(6) Uani d . 1 . .
N N2 0.2208(3) 0.36984(9) 0.3920(3) 0.0399(5) Uani d . 1 . .
N N3 0.4318(3) 0.40833(8) 0.3767(3) 0.0398(5) Uani d . 1 . .
C C1 0.4498(4) 0.25184(12) 0.4685(4) 0.0515(7) Uani d . 1 . .
H H1 0.4465 0.2160 0.4879 0.062 Uiso calc R 1 . .
C C2 0.5858(4) 0.27231(11) 0.4606(4) 0.0473(7) Uani d . 1 . .
C C3 0.6008(3) 0.32553(11) 0.4321(4) 0.0428(6) Uani d . 1 . .
H H3 0.6926 0.3396 0.4275 0.051 Uiso calc R 1 . .
C C4 0.4695(3) 0.35553(10) 0.4115(3) 0.0366(5) Uani d . 1 . .
C C5 0.3351(3) 0.33129(10) 0.4207(3) 0.0366(5) Uani d . 1 . .
C C6 0.2777(3) 0.41774(10) 0.3635(4) 0.0401(6) Uani d . 1 . .
C C7 0.0593(3) 0.36191(13) 0.3822(4) 0.0482(7) Uani d . 1 . .
H H7A 0.0226 0.3269 0.3356 0.058 Uiso calc R 1 . .
H H7B -0.0145 0.3867 0.2952 0.058 Uiso calc R 1 . .
C C8 0.0513(3) 0.36830(10) 0.5637(4) 0.0376(5) Uani d . 1 . .
C C9 0.0052(3) 0.41597(11) 0.6102(4) 0.0448(6) Uani d . 1 . .
H H9 -0.0162 0.4444 0.5310 0.054 Uiso calc R 1 . .
C C10 -0.0090(4) 0.42129(13) 0.7723(4) 0.0530(7) Uani d . 1 . .
H H10 -0.0399 0.4533 0.8023 0.064 Uiso calc R 1 . .
C C11 0.0223(4) 0.37940(15) 0.8905(4) 0.0572(8) Uani d . 1 . .
H H11 0.0105 0.3829 0.9989 0.069 Uiso calc R 1 . .
C C12 0.0711(4) 0.33231(14) 0.8480(5) 0.0581(8) Uani d . 1 . .
H H12 0.0946 0.3042 0.9291 0.070 Uiso calc R 1 . .
C C13 0.0854(3) 0.32658(12) 0.6849(4) 0.0490(7) Uani d . 1 . .
H H13 0.1180 0.2946 0.6565 0.059 Uiso calc R 1 . .
C C14 0.5321(4) 0.44829(11) 0.3487(4) 0.0431(6) Uani d . 1 . .
H H14A 0.6349 0.4498 0.4570 0.052 Uiso calc R 1 . .
H H14B 0.4797 0.4821 0.3362 0.052 Uiso calc R 1 . .
C C15 0.5641(3) 0.43916(9) 0.1821(3) 0.0349(5) Uani d . 1 . .
C C16 0.6900(3) 0.46603(11) 0.1695(4) 0.0437(6) Uani d . 1 . .
H H16 0.7526 0.4889 0.2630 0.052 Uiso calc R 1 . .
C C17 0.7240(4) 0.45935(14) 0.0203(4) 0.0549(8) Uani d . 1 . .
H H17 0.8092 0.4777 0.0137 0.066 Uiso calc R 1 . .
C C18 0.6319(4) 0.42548(13) -0.1197(4) 0.0533(7) Uani d . 1 . .
H H18 0.6559 0.4204 -0.2194 0.064 Uiso calc R 1 . .
C C19 0.5046(4) 0.39937(12) -0.1105(4) 0.0498(7) Uani d . 1 . .
H H19 0.4411 0.3770 -0.2055 0.060 Uiso calc R 1 . .
C C20 0.4702(3) 0.40613(11) 0.0401(4) 0.0445(6) Uani d . 1 . .
H H20 0.3836 0.3884 0.0453 0.053 Uiso calc R 1 . .

loop_
_atom_site_aniso_label
_atom_site_aniso_U_11
_atom_site_aniso_U_22
_atom_site_aniso_U_33
_atom_site_aniso_U_12
_atom_site_aniso_U_13
_atom_site_aniso_U_23
Br1 0.0600(2) 0.0554(2) 0.0961(3) 0.01808(15) 0.0259(2) 0.00089(17)
O1 0.0630(13) 0.0486(12) 0.0681(14) 0.0147(10) 0.0364(11) 0.0062(10)
N1 0.0528(14) 0.0437(13) 0.0526(14) -0.0072(10) 0.0274(12) 0.0003(10)
N2 0.0410(11) 0.0455(12) 0.0394(12) -0.0017(9) 0.0233(10) -0.0020(9)
N3 0.0454(12) 0.0371(11) 0.0455(12) -0.0015(9) 0.0277(10) 0.0009(9)
C1 0.0595(18) 0.0372(15) 0.0584(18) -0.0029(13) 0.0261(15) 0.0018(13)
C2 0.0459(15) 0.0424(15) 0.0494(16) 0.0071(12) 0.0166(13) -0.0007(12)
C3 0.0398(13) 0.0436(14) 0.0478(15) 0.0001(11) 0.0214(12) -0.0026(12)
C4 0.0424(13) 0.0371(12) 0.0336(12) -0.0029(10) 0.0194(11) -0.0028(10)
C5 0.0392(13) 0.0400(13) 0.0336(12) -0.0026(10) 0.0186(10) -0.0031(10)
C6 0.0482(15) 0.0438(14) 0.0346(13) 0.0014(12) 0.0239(11) -0.0020(11)
C7 0.0359(13) 0.0663(19) 0.0426(15) -0.0056(12) 0.0172(12) -0.0081(13)
C8 0.0291(11) 0.0463(14) 0.0404(13) -0.0053(10) 0.0177(10) -0.0025(11)
C9 0.0402(14) 0.0445(15) 0.0506(16) 0.0020(11) 0.0204(12) 0.0050(12)
C10 0.0482(16) 0.0594(18) 0.0570(18) 0.0009(14) 0.0279(14) -0.0135(15)
C11 0.0468(16) 0.090(2) 0.0415(16) -0.0001(16) 0.0251(13) -0.0038(16)
C12 0.0531(18) 0.069(2) 0.0566(19) 0.0009(15) 0.0276(15) 0.0177(16)
C13 0.0460(15) 0.0441(15) 0.0637(18) 0.0007(12) 0.0302(14) 0.0014(13)
C14 0.0544(16) 0.0379(13) 0.0447(15) -0.0103(12) 0.0287(13) -0.0057(11)
C15 0.0382(12) 0.0309(12) 0.0383(13) 0.0023(10) 0.0190(11) 0.0031(10)
C16 0.0412(14) 0.0442(15) 0.0437(15) -0.0059(11) 0.0166(12) 0.0001(11)
C17 0.0486(17) 0.066(2) 0.0605(19) -0.0051(14) 0.0338(16) 0.0068(15)
C18 0.0600(18) 0.0642(19) 0.0467(16) 0.0081(15) 0.0333(15) 0.0053(14)
C19 0.0571(17) 0.0519(16) 0.0401(15) -0.0015(13) 0.0206(13) -0.0074(12)
C20 0.0460(15) 0.0461(15) 0.0463(15) -0.0085(12) 0.0245(13) -0.0048(12)

loop_
_atom_type_symbol
_atom_type_description
_atom_type_scat_dispersion_real
_atom_type_scat_dispersion_imag
_atom_type_scat_source
C C 0.0033 0.0016 'International Tables Vol C Tables 4.2.6.8 and 6.1.1.4'
H H 0.0000 0.0000 'International Tables Vol C Tables 4.2.6.8 and 6.1.1.4'
N N 0.0061 0.0033 'International Tables Vol C Tables 4.2.6.8 and 6.1.1.4'
O O 0.0106 0.0060 'International Tables Vol C Tables 4.2.6.8 and 6.1.1.4'
Br Br -0.2901 2.4595 'International Tables Vol C Tables 4.2.6.8 and 6.1.1.4'

loop_
_geom_angle_atom_site_label_1
_geom_angle_atom_site_label_2
_geom_angle_atom_site_label_3
_geom_angle_site_symmetry_1
_geom_angle_site_symmetry_3
_geom_angle
_geom_angle_publ_flag
C5 N1 C1 . . 114.4(2) ?
C5 N2 C6 . . 110.0(2) ?
C5 N2 C7 . . 126.0(2) ?
C6 N2 C7 . . 123.9(2) ?
C4 N3 C6 . . 109.8(2) ?
C4 N3 C14 . . 126.4(2) ?
C6 N3 C14 . . 123.8(2) ?
N1 C1 C2 . . 123.1(3) ?
N1 C1 H1 . . 118.4 ?
C2 C1 H1 . . 118.4 ?
C1 C2 C3 . . 122.2(3) ?
C1 C2 Br1 . . 118.6(2) ?
C3 C2 Br1 . . 119.2(2) ?
C4 C3 C2 . . 114.8(3) ?
C4 C3 H3 . . 122.6 ?
C2 C3 H3 . . 122.6 ?
C3 C4 N3 . . 133.9(2) ?
C3 C4 C5 . . 119.3(2) ?
N3 C4 C5 . . 106.9(2) ?
N1 C5 N2 . . 126.6(2) ?
N1 C5 C4 . . 126.2(3) ?
N2 C5 C4 . . 107.2(2) ?
O1 C6 N2 . . 126.9(3) ?
O1 C6 N3 . . 127.0(3) ?
N2 C6 N3 . . 106.1(2) ?
N2 C7 C8 . . 113.9(2) ?
N2 C7 H7A . . 108.8 ?
C8 C7 H7A . . 108.8 ?
N2 C7 H7B . . 108.8 ?
C8 C7 H7B . . 108.8 ?
H7A C7 H7B . . 107.7 ?
C13 C8 C9 . . 118.9(2) ?
C13 C8 C7 . . 120.7(3) ?
C9 C8 C7 . . 120.3(3) ?
C10 C9 C8 . . 120.4(3) ?
C10 C9 H9 . . 119.8 ?
C8 C9 H9 . . 119.8 ?
C9 C10 C11 . . 120.3(3) ?
C9 C10 H10 . . 119.9 ?
C11 C10 H10 . . 119.9 ?
C12 C11 C10 . . 119.9(3) ?
C12 C11 H11 . . 120.1 ?
C10 C11 H11 . . 120.1 ?
C11 C12 C13 . . 120.2(3) ?
C11 C12 H12 . . 119.9 ?
C13 C12 H12 . . 119.9 ?
C12 C13 C8 . . 120.2(3) ?
C12 C13 H13 . . 119.9 ?
C8 C13 H13 . . 119.9 ?
N3 C14 C15 . . 114.1(2) ?
N3 C14 H14A . . 108.7 ?
C15 C14 H14A . . 108.7 ?
N3 C14 H14B . . 108.7 ?
C15 C14 H14B . . 108.7 ?
H14A C14 H14B . . 107.6 ?
C20 C15 C16 . . 118.8(2) ?
C20 C15 C14 . . 122.7(2) ?
C16 C15 C14 . . 118.5(2) ?
C17 C16 C15 . . 120.9(3) ?
C17 C16 H16 . . 119.6 ?
C15 C16 H16 . . 119.6 ?
C16 C17 C18 . . 120.1(3) ?
C16 C17 H17 . . 120.0 ?
C18 C17 H17 . . 120.0 ?
C19 C18 C17 . . 119.6(3) ?
C19 C18 H18 . . 120.2 ?
C17 C18 H18 . . 120.2 ?
C18 C19 C20 . . 120.3(3) ?
C18 C19 H19 . . 119.8 ?
C20 C19 H19 . . 119.8 ?
C15 C20 C19 . . 120.3(3) ?
C15 C20 H20 . . 119.9 ?
C19 C20 H20 . . 119.9 ?

loop_
_geom_bond_atom_site_label_1
_geom_bond_atom_site_label_2
_geom_bond_site_symmetry_2
_geom_bond_distance
_geom_bond_publ_flag
Br1 C2 . 1.897(3) ?
O1 C6 . 1.213(3) ?
N1 C5 . 1.311(3) ?
N1 C1 . 1.351(4) ?
N2 C5 . 1.382(3) ?
N2 C6 . 1.386(3) ?
N2 C7 . 1.462(3) ?
N3 C4 . 1.389(3) ?
N3 C6 . 1.391(3) ?
N3 C14 . 1.453(3) ?
C1 C2 . 1.377(4) ?
C1 H1 . 0.9300 ?
C2 C3 . 1.393(4) ?
C3 C4 . 1.374(4) ?
C3 H3 . 0.9300 ?
C4 C5 . 1.408(4) ?
C7 C8 . 1.505(4) ?
C7 H7A . 0.9700 ?
C7 H7B . 0.9700 ?
C8 C13 . 1.386(4) ?
C8 C9 . 1.390(4) ?
C9 C10 . 1.376(4) ?
C9 H9 . 0.9300 ?
C10 C11 . 1.377(5) ?
C10 H10 . 0.9300 ?
C11 C12 . 1.376(5) ?
C11 H11 . 0.9300 ?
C12 C13 . 1.384(5) ?
C12 H12 . 0.9300 ?
C13 H13 . 0.9300 ?
C14 C15 . 1.512(4) ?
C14 H14A . 0.9700 ?
C14 H14B . 0.9700 ?
C15 C20 . 1.382(4) ?
C15 C16 . 1.383(4) ?
C16 C17 . 1.377(4) ?
C16 H16 . 0.9300 ?
C17 C18 . 1.382(5) ?
C17 H17 . 0.9300 ?
C18 C19 . 1.372(5) ?
C18 H18 . 0.9300 ?
C19 C20 . 1.391(4) ?
C19 H19 . 0.9300 ?
C20 H20 . 0.9300 ?

loop_
_geom_torsion_atom_site_label_1
_geom_torsion_atom_site_label_2
_geom_torsion_atom_site_label_3
_geom_torsion_atom_site_label_4
_geom_torsion_site_symmetry_1
_geom_torsion_site_symmetry_2
_geom_torsion_site_symmetry_3
_geom_torsion_site_symmetry_4
_geom_torsion
_geom_torsion_publ_flag
C5 N1 C1 C2 . . . . 0.6(4) ?
N1 C1 C2 C3 . . . . 0.0(5) ?
N1 C1 C2 Br1 . . . . -178.0(2) ?
C1 C2 C3 C4 . . . . -0.4(4) ?
Br1 C2 C3 C4 . . . . 177.6(2) ?
C2 C3 C4 N3 . . . . -178.0(3) ?
C2 C3 C4 C5 . . . . 0.1(4) ?
C6 N3 C4 C3 . . . . 178.2(3) ?
C14 N3 C4 C3 . . . . 0.9(5) ?
C6 N3 C4 C5 . . . . -0.1(3) ?
C14 N3 C4 C5 . . . . -177.4(2) ?
C1 N1 C5 N2 . . . . 178.3(3) ?
C1 N1 C5 C4 . . . . -1.0(4) ?
C6 N2 C5 N1 . . . . -178.9(3) ?
C7 N2 C5 N1 . . . . -2.1(4) ?
C6 N2 C5 C4 . . . . 0.5(3) ?
C7 N2 C5 C4 . . . . 177.3(2) ?
C3 C4 C5 N1 . . . . 0.6(4) ?
N3 C4 C5 N1 . . . . 179.2(3) ?
C3 C4 C5 N2 . . . . -178.8(2) ?
N3 C4 C5 N2 . . . . -0.2(3) ?
C5 N2 C6 O1 . . . . 179.4(3) ?
C7 N2 C6 O1 . . . . 2.6(4) ?
C5 N2 C6 N3 . . . . -0.5(3) ?
C7 N2 C6 N3 . . . . -177.4(2) ?
C4 N3 C6 O1 . . . . -179.6(3) ?
C14 N3 C6 O1 . . . . -2.2(4) ?
C4 N3 C6 N2 . . . . 0.4(3) ?
C14 N3 C6 N2 . . . . 177.7(2) ?
C5 N2 C7 C8 . . . . 92.2(3) ?
C6 N2 C7 C8 . . . . -91.5(3) ?
N2 C7 C8 C13 . . . . -86.0(3) ?
N2 C7 C8 C9 . . . . 95.7(3) ?
C13 C8 C9 C10 . . . . -1.1(4) ?
C7 C8 C9 C10 . . . . 177.2(3) ?
C8 C9 C10 C11 . . . . 0.0(4) ?
C9 C10 C11 C12 . . . . 1.3(5) ?
C10 C11 C12 C13 . . . . -1.4(5) ?
C11 C12 C13 C8 . . . . 0.3(5) ?
C9 C8 C13 C12 . . . . 1.0(4) ?
C7 C8 C13 C12 . . . . -177.3(3) ?
C4 N3 C14 C15 . . . . 62.6(4) ?
C6 N3 C14 C15 . . . . -114.3(3) ?
N3 C14 C15 C20 . . . . 18.6(4) ?
N3 C14 C15 C16 . . . . -163.1(2) ?
C20 C15 C16 C17 . . . . -1.3(4) ?
C14 C15 C16 C17 . . . . -179.7(3) ?
C15 C16 C17 C18 . . . . 0.1(5) ?
C16 C17 C18 C19 . . . . 1.2(5) ?
C17 C18 C19 C20 . . . . -1.2(5) ?
C16 C15 C20 C19 . . . . 1.4(4) ?
C14 C15 C20 C19 . . . . 179.7(3) ?
C18 C19 C20 C15 . . . . -0.1(5) ?

loop_
_cod_related_entry_id
_cod_related_entry_database
_cod_related_entry_code
1 ChemSpider 2813676
